data_7028586
loop_
_publ_author_name
'Zheng, Zheng'
'Yu, Zhi-Peng'
'Yang, Ming-Di'
'Jin, Feng'
'Ye, Li-Na'
'Fang, Min'
'Zhou, Hong-Ping'
'Wu, Jie-Ying'
'Tian, Yu-Peng'

_publ_section_title
;
 Silver(I) supramolecular complexes generated from isophorone-based
 ligands: crystal structures and enhanced nonlinear optical properties
 through metal complexation.
;
_journal_issue 3
_journal_name_full 'Dalton transactions (Cambridge, England : 2003)'
_journal_page_first 1139
_journal_page_last 1150
_journal_paper_doi 10.1039/c3dt52364k
_journal_volume 43
_journal_year 2014
_chemical_formula_moiety 'C50 H46 Ag N9 O3'
_chemical_formula_sum 'C50 H46 Ag N9 O3'
_chemical_formula_weight 928.83
_chemical_name_systematic
;
?
;
_space_group_IT_number 2
_symmetry_cell_setting triclinic
_symmetry_space_group_name_Hall '-P 1'
_symmetry_space_group_name_H-M 'P -1'
_atom_sites_solution_hydrogens geom
_atom_sites_solution_primary direct
_atom_sites_solution_secondary difmap
_audit_creation_method SHELXL-97
_cell_angle_alpha 80.11(2)
_cell_angle_beta 81.34(2)
_cell_angle_gamma 77.57(2)
_cell_formula_units_Z 1
_cell_length_a 6.991(14)
_cell_length_b 13.22(3)
_cell_length_c 13.23(3)
_cell_measurement_reflns_used 4265
_cell_measurement_temperature 293(2)
_cell_measurement_theta_max 25.35
_cell_measurement_theta_min 2.40
_cell_volume 1168(4)
_computing_cell_refinement 'Bruker SMART'
_computing_data_collection 'Bruker SMART'
_computing_data_reduction 'Bruker SAINT'
_computing_molecular_graphics 'Bruker SHELXTL'
_computing_publication_material 'Bruker SHELXTL'
_computing_structure_refinement 'SHELXL-97 (Sheldrick, 1997)'
_computing_structure_solution 'SHELXS-97 (Sheldrick, 1990)'
_diffrn_ambient_temperature 293(2)
_diffrn_measured_fraction_theta_full 0.983
_diffrn_measured_fraction_theta_max 0.983
_diffrn_measurement_device_type 'CCD area detector'
_diffrn_measurement_method 'phi and omega scans'
_diffrn_radiation_monochromator graphite
_diffrn_radiation_source 'fine-focus sealed tube'
_diffrn_radiation_type MoK\a
_diffrn_radiation_wavelength 0.71073
_diffrn_reflns_av_R_equivalents 0.1074
_diffrn_reflns_av_sigmaI/netI 0.0863
_diffrn_reflns_limit_h_max 7
_diffrn_reflns_limit_h_min -8
_diffrn_reflns_limit_k_max 14
_diffrn_reflns_limit_k_min -15
_diffrn_reflns_limit_l_max 15
_diffrn_reflns_limit_l_min -15
_diffrn_reflns_number 8274
_diffrn_reflns_theta_full 25.00
_diffrn_reflns_theta_max 25.00
_diffrn_reflns_theta_min 1.57
_exptl_absorpt_coefficient_mu 0.483
_exptl_absorpt_correction_T_max 0.9311
_exptl_absorpt_correction_T_min 0.8085
_exptl_absorpt_correction_type multi-scan
_exptl_absorpt_process_details sadabs
_exptl_crystal_colour yellow
_exptl_crystal_density_diffrn 1.320
_exptl_crystal_density_method 'not measured'
_exptl_crystal_description needle
_exptl_crystal_F_000 480
_exptl_crystal_size_max 0.46
_exptl_crystal_size_mid 0.16
_exptl_crystal_size_min 0.15
_refine_diff_density_max 0.685
_refine_diff_density_min -0.710
_refine_diff_density_rms 0.079
_refine_ls_extinction_method none
_refine_ls_goodness_of_fit_ref 1.057
_refine_ls_hydrogen_treatment constr
_refine_ls_matrix_type full
_refine_ls_number_parameters 303
_refine_ls_number_reflns 4059
_refine_ls_number_restraints 22
_refine_ls_restrained_S_all 1.137
_refine_ls_R_factor_all 0.0531
_refine_ls_R_factor_gt 0.0459
_refine_ls_shift/su_max 0.010
_refine_ls_shift/su_mean 0.002
_refine_ls_structure_factor_coef Fsqd
_refine_ls_weighting_details 'calc w=1/[\s^2^(Fo^2^)+(0.0566P)^2^+0.2207P] where P=(Fo^2^+2Fc^2^)/3'
_refine_ls_weighting_scheme calc
_refine_ls_wR_factor_gt 0.1199
_refine_ls_wR_factor_ref 0.1249
_reflns_number_gt 3625
_reflns_number_total 4059
_reflns_threshold_expression >2sigma(I)
_cod_data_source_file c3dt52364k.txt
_cod_data_source_block 3
_cod_depositor_comments
;
The following automatic conversions were performed:

'_symmetry_cell_setting' value 'Triclinic' changed to 'triclinic'
according to
/usr/data/users/saulius/automatic-downloads/current/RSC/lib/dictionaries/cif_core.dic
dictionary named 'cif_core.dic' version 2.4.2 from 2011-04-26.

Automatic conversion script
Id: cif_fix_values 2281 2013-09-26 08:29:07Z andrius 
;
_cod_original_sg_symbol_H-M 'P-1 '
_cod_database_code 7028586

loop_
_symmetry_equiv_pos_as_xyz
'x, y, z'
'-x, -y, -z'

loop_
_atom_site_label
_atom_site_type_symbol
_atom_site_fract_x
_atom_site_fract_y
_atom_site_fract_z
_atom_site_U_iso_or_equiv
_atom_site_adp_type
_atom_site_occupancy
_atom_site_symmetry_multiplicity
_atom_site_calc_flag
_atom_site_refinement_flags
Ag1 Ag 1.5000 -0.5000 0.5000 0.06006(18) Uani 1 2 d S
C1 C 1.5709(5) -0.2647(2) 0.5054(3) 0.0534(6) Uani 1 1 d U
H1 H 1.7024 -0.2809 0.4779 0.064 Uiso 1 1 calc R
C2 C 1.2776(4) -0.2804(2) 0.5613(2) 0.0447(6) Uani 1 1 d .
H2 H 1.1615 -0.3058 0.5818 0.054 Uiso 1 1 calc R
C3 C 1.4885(4) -0.1718(2) 0.5299(2) 0.0458(5) Uani 1 1 d U
H3 H 1.5452 -0.1133 0.5244 0.055 Uiso 1 1 calc R
C4 C 0.5642(5) 0.3327(2) 0.7524(2) 0.0480(7) Uani 1 1 d .
C5 C 0.7252(5) 0.2521(2) 0.7124(2) 0.0511(7) Uani 1 1 d .
H5 H 0.8423 0.2728 0.6824 0.061 Uiso 1 1 calc R
C6 C 0.4390(5) 0.5169(2) 0.7805(2) 0.0491(7) Uani 1 1 d .
C7 C 0.5906(5) 0.4337(3) 0.7419(2) 0.0514(7) Uani 1 1 d .
H7 H 0.7097 0.4499 0.7089 0.062 Uiso 1 1 calc R
C8 C 0.7155(5) 0.1515(3) 0.7160(2) 0.0526(7) Uani 1 1 d .
H8 H 0.5975 0.1322 0.7465 0.063 Uiso 1 1 calc R
C9 C 0.2368(5) 0.4922(3) 0.8151(3) 0.0571(8) Uani 1 1 d .
H9A H 0.1670 0.5007 0.7552 0.069 Uiso 1 1 calc R
H9B H 0.1633 0.5415 0.8601 0.069 Uiso 1 1 calc R
C10 C 1.1534(4) -0.0967(2) 0.6022(2) 0.0436(6) Uani 1 1 d .
C11 C 0.8716(5) 0.0673(2) 0.6768(2) 0.0492(7) Uani 1 1 d .
C12 C 0.9589(5) -0.1076(2) 0.6253(3) 0.0596(8) Uani 1 1 d .
H12 H 0.9211 -0.1683 0.6160 0.071 Uiso 1 1 calc R
C13 C 0.3710(5) 0.3010(3) 0.8029(3) 0.0559(8) Uani 1 1 d .
H13A H 0.4001 0.2321 0.8431 0.067 Uiso 1 1 calc R
H13B H 0.2943 0.2963 0.7492 0.067 Uiso 1 1 calc R
C14 C 0.2459(5) 0.3779(3) 0.8738(2) 0.0549(8) Uani 1 1 d .
C15 C 0.4788(5) 0.6142(2) 0.7834(2) 0.0532(7) Uani 1 1 d .
C16 C 1.2113(5) -0.0048(3) 0.6141(3) 0.0608(8) Uani 1 1 d .
H16 H 1.3424 0.0021 0.5975 0.073 Uiso 1 1 calc R
C17 C 0.6739(6) 0.6395(3) 0.7490(3) 0.0618(9) Uani 1 1 d .
C18 C 0.8193(5) -0.0254(3) 0.6632(3) 0.0613(9) Uani 1 1 d .
H18 H 0.6884 -0.0327 0.6796 0.074 Uiso 1 1 calc R
C19 C 1.0692(5) 0.0766(3) 0.6514(3) 0.0632(9) Uani 1 1 d .
H19 H 1.1069 0.1378 0.6593 0.076 Uiso 1 1 calc R
C20 C 0.3432(7) 0.3694(3) 0.9741(3) 0.0758(11) Uani 1 1 d .
H20A H 0.3433 0.3013 1.0135 0.114 Uiso 1 1 calc R
H20B H 0.2699 0.4218 1.0146 0.114 Uiso 1 1 calc R
H20C H 0.4765 0.3800 0.9561 0.114 Uiso 1 1 calc R
C21 C 0.0371(6) 0.3537(4) 0.9003(4) 0.0840(12) Uani 1 1 d .
H21A H -0.0212 0.3598 0.8377 0.126 Uiso 1 1 calc R
H21B H -0.0423 0.4023 0.9433 0.126 Uiso 1 1 calc R
H21C H 0.0444 0.2837 0.9364 0.126 Uiso 1 1 calc R
C22 C 0.3301(6) 0.6988(3) 0.8208(3) 0.0633(9) Uani 1 1 d .
N1 N 1.4493(4) -0.33620(19) 0.52335(18) 0.0477(6) Uani 1 1 d .
N3 N 0.8270(6) 0.6586(3) 0.7206(3) 0.0833(10) Uani 1 1 d .
N4 N 0.2127(7) 0.7650(3) 0.8507(3) 0.0917(11) Uani 1 1 d .
N2 N 1.2981(3) -0.18224(18) 0.56542(18) 0.0438(5) Uani 1 1 d U
C34 C 0.483(3) 0.0614(9) 0.0744(8) 0.176(5) Uani 1 1 d .
H34 H 0.4713 0.1026 0.1262 0.211 Uiso 1 1 calc R
C33 C 0.663(3) 0.0185(14) 0.0333(12) 0.196(6) Uani 1 1 d .
H33 H 0.7749 0.0316 0.0548 0.235 Uiso 1 1 calc R
C35 C 0.319(2) 0.0461(10) 0.0423(12) 0.179(4) Uani 1 1 d .
H35 H 0.1946 0.0780 0.0702 0.215 Uiso 1 1 calc R
N5 N 1.0000 0.5000 0.5000 0.0715(13) Uani 1 2 d SD
O3 O 0.9968(17) 0.4124(7) 0.5450(9) 0.118(4) Uani 0.50 1 d PD
O1 O 0.8744(12) 0.5281(11) 0.4231(6) 0.113(3) Uani 0.50 1 d PD
O2 O 1.0998(15) 0.5579(10) 0.5005(12) 0.122(4) Uani 0.50 1 d PD

loop_
_atom_site_aniso_label
_atom_site_aniso_U_11
_atom_site_aniso_U_22
_atom_site_aniso_U_33
_atom_site_aniso_U_23
_atom_site_aniso_U_13
_atom_site_aniso_U_12
Ag1 0.0727(3) 0.0333(2) 0.0713(3) -0.02315(16) -0.00743(18) 0.00751(16)
C1 0.0459(13) 0.0417(13) 0.0677(15) -0.0120(12) 0.0040(12) -0.0021(11)
C2 0.0494(15) 0.0292(13) 0.0526(15) -0.0100(11) -0.0028(12) -0.0002(12)
C3 0.0401(10) 0.0321(10) 0.0639(12) -0.0109(10) 0.0030(10) -0.0072(9)
C4 0.0564(17) 0.0390(16) 0.0429(14) -0.0119(12) -0.0021(12) 0.0053(13)
C5 0.0582(18) 0.0393(16) 0.0490(15) -0.0116(12) 0.0026(13) 0.0034(14)
C6 0.0636(18) 0.0378(16) 0.0392(13) -0.0076(12) -0.0097(13) 0.0087(14)
C7 0.0578(18) 0.0432(17) 0.0468(15) -0.0112(13) 0.0016(13) 0.0022(14)
C8 0.0577(18) 0.0405(16) 0.0527(16) -0.0100(13) 0.0043(14) 0.0009(14)
C9 0.0616(19) 0.0458(18) 0.0581(17) -0.0166(14) -0.0078(15) 0.0103(15)
C10 0.0528(16) 0.0258(13) 0.0469(14) -0.0081(11) 0.0000(12) 0.0021(12)
C11 0.0573(17) 0.0335(15) 0.0504(15) -0.0082(12) 0.0014(13) 0.0012(13)
C12 0.0560(18) 0.0301(15) 0.091(2) -0.0181(15) 0.0077(17) -0.0086(14)
C13 0.0637(19) 0.0421(17) 0.0582(17) -0.0176(14) 0.0042(15) -0.0018(15)
C14 0.0586(18) 0.0469(18) 0.0524(16) -0.0148(13) 0.0033(14) 0.0041(15)
C15 0.069(2) 0.0389(16) 0.0457(15) -0.0084(12) -0.0112(14) 0.0066(15)
C16 0.0503(17) 0.0422(17) 0.091(2) -0.0264(17) 0.0042(16) -0.0071(15)
C17 0.083(3) 0.0349(16) 0.0630(19) -0.0057(14) -0.0128(18) 0.0012(17)
C18 0.0520(18) 0.0398(17) 0.087(2) -0.0162(16) 0.0101(16) -0.0047(14)
C19 0.067(2) 0.0338(16) 0.091(2) -0.0271(16) 0.0037(18) -0.0076(15)
C20 0.101(3) 0.068(2) 0.0484(18) -0.0077(17) -0.0026(18) -0.001(2)
C21 0.066(2) 0.077(3) 0.104(3) -0.032(2) 0.015(2) -0.007(2)
C22 0.090(2) 0.0385(17) 0.0572(18) -0.0146(15) -0.0098(17) 0.0050(18)
N1 0.0568(14) 0.0323(12) 0.0517(13) -0.0149(10) -0.0056(11) 0.0027(11)
N3 0.088(2) 0.0522(19) 0.106(3) -0.0045(18) -0.009(2) -0.0139(18)
N4 0.116(3) 0.0506(19) 0.098(2) -0.0270(18) -0.006(2) 0.015(2)
N2 0.0440(10) 0.0291(10) 0.0552(12) -0.0087(9) -0.0004(9) -0.0021(9)
C34 0.313(17) 0.115(7) 0.116(6) -0.001(5) -0.007(10) -0.099(11)
C33 0.298(19) 0.169(12) 0.147(9) 0.011(8) -0.028(10) -0.126(13)
C35 0.235(13) 0.127(8) 0.157(9) 0.023(7) 0.013(9) -0.053(8)
N5 0.051(2) 0.059(3) 0.098(3) -0.032(3) 0.027(2) -0.007(2)
O3 0.101(7) 0.080(6) 0.134(7) 0.019(6) 0.038(6) 0.003(5)
O1 0.082(5) 0.152(9) 0.101(5) -0.042(5) -0.018(4) 0.012(6)
O2 0.092(6) 0.100(8) 0.202(13) -0.085(8) 0.005(6) -0.045(6)

loop_
_atom_type_symbol
_atom_type_description
_atom_type_scat_dispersion_real
_atom_type_scat_dispersion_imag
_atom_type_scat_source
C C 0.0033 0.0016 'International Tables Vol C Tables 4.2.6.8 and 6.1.1.4'
Ag Ag -0.8971 1.1015 'International Tables Vol C Tables 4.2.6.8 and 6.1.1.4'
N N 0.0061 0.0033 'International Tables Vol C Tables 4.2.6.8 and 6.1.1.4'
H H 0.0000 0.0000 'International Tables Vol C Tables 4.2.6.8 and 6.1.1.4'
O O 0.0106 0.0060 'International Tables Vol C Tables 4.2.6.8 and 6.1.1.4'

loop_
_geom_angle_atom_site_label_1
_geom_angle_atom_site_label_2
_geom_angle_atom_site_label_3
_geom_angle
_geom_angle_site_symmetry_1
_geom_angle_site_symmetry_3
N1 Ag1 N1 180.00(14) 2_846 .
C3 C1 N1 115.2(3) . .
C3 C1 H1 122.4 . .
N1 C1 H1 122.4 . .
N1 C2 N2 110.0(3) . .
N1 C2 H2 125.0 . .
N2 C2 H2 125.0 . .
C1 C3 N2 102.8(3) . .
C1 C3 H3 128.6 . .
N2 C3 H3 128.6 . .
C7 C4 C5 119.5(3) . .
C7 C4 C13 121.7(3) . .
C5 C4 C13 118.8(3) . .
C8 C5 C4 125.1(3) . .
C8 C5 H5 117.5 . .
C4 C5 H5 117.5 . .
C15 C6 C7 121.3(3) . .
C15 C6 C9 121.8(3) . .
C7 C6 C9 116.9(3) . .
C4 C7 C6 122.4(3) . .
C4 C7 H7 118.8 . .
C6 C7 H7 118.8 . .
C5 C8 C11 127.5(3) . .
C5 C8 H8 116.3 . .
C11 C8 H8 116.3 . .
C6 C9 C14 112.1(3) . .
C6 C9 H9A 109.2 . .
C14 C9 H9A 109.2 . .
C6 C9 H9B 109.2 . .
C14 C9 H9B 109.2 . .
H9A C9 H9B 107.9 . .
C12 C10 C16 121.1(3) . .
C12 C10 N2 118.9(3) . .
C16 C10 N2 120.0(3) . .
C18 C11 C19 118.1(3) . .
C18 C11 C8 118.8(3) . .
C19 C11 C8 123.1(3) . .
C10 C12 C18 118.8(3) . .
C10 C12 H12 120.6 . .
C18 C12 H12 120.6 . .
C4 C13 C14 113.5(3) . .
C4 C13 H13A 108.9 . .
C14 C13 H13A 108.9 . .
C4 C13 H13B 108.9 . .
C14 C13 H13B 108.9 . .
H13A C13 H13B 107.7 . .
C21 C14 C13 109.1(3) . .
C21 C14 C20 110.5(3) . .
C13 C14 C20 110.5(3) . .
C21 C14 C9 110.2(3) . .
C13 C14 C9 108.4(3) . .
C20 C14 C9 108.0(3) . .
C6 C15 C22 122.5(3) . .
C6 C15 C17 122.3(3) . .
C22 C15 C17 115.2(3) . .
C19 C16 C10 119.1(3) . .
C19 C16 H16 120.4 . .
C10 C16 H16 120.4 . .
N3 C17 C15 178.9(4) . .
C11 C18 C12 121.8(3) . .
C11 C18 H18 119.1 . .
C12 C18 H18 119.1 . .
C11 C19 C16 121.1(3) . .
C11 C19 H19 119.5 . .
C16 C19 H19 119.5 . .
C14 C20 H20A 109.5 . .
C14 C20 H20B 109.5 . .
H20A C20 H20B 109.5 . .
C14 C20 H20C 109.5 . .
H20A C20 H20C 109.5 . .
H20B C20 H20C 109.5 . .
C14 C21 H21A 109.5 . .
C14 C21 H21B 109.5 . .
H21A C21 H21B 109.5 . .
C14 C21 H21C 109.5 . .
H21A C21 H21C 109.5 . .
H21B C21 H21C 109.5 . .
N4 C22 C15 179.6(5) . .
C2 N1 C1 102.3(3) . .
C2 N1 Ag1 125.5(2) . .
C1 N1 Ag1 132.1(2) . .
C2 N2 C3 109.6(2) . .
C2 N2 C10 128.9(3) . .
C3 N2 C10 121.5(3) . .
C33 C34 C35 121.4(13) . .
C33 C34 H34 119.3 . .
C35 C34 H34 119.3 . .
C34 C33 C35 119.4(13) . 2_655
C34 C33 H33 120.3 . .
C35 C33 H33 120.3 2_655 .
C34 C35 C33 119.1(13) . 2_655
C34 C35 H35 120.5 . .
C33 C35 H35 120.4 2_655 .
O2 N5 O2 180.000(2) . 2_766
O2 N5 O3 47.4(6) . 2_766
O2 N5 O3 132.6(6) 2_766 2_766
O2 N5 O3 132.6(6) . .
O2 N5 O3 47.4(6) 2_766 .
O3 N5 O3 180.0(4) 2_766 .
O2 N5 O1 65.4(7) . 2_766
O2 N5 O1 114.6(7) 2_766 2_766
O3 N5 O1 112.1(7) 2_766 2_766
O3 N5 O1 67.9(7) . 2_766
O2 N5 O1 114.6(7) . .
O2 N5 O1 65.4(7) 2_766 .
O3 N5 O1 67.9(7) 2_766 .
O3 N5 O1 112.1(7) . .
O1 N5 O1 180.000(2) 2_766 .
O2 O3 N5 62.5(7) 2_766 .
O2 O3 O1 123.6(12) 2_766 2_766
N5 O3 O1 62.0(6) . 2_766
O2 O1 N5 48.5(4) 2_766 .
O2 O1 O3 98.3(6) 2_766 2_766
N5 O1 O3 50.1(4) . 2_766
O3 O2 N5 70.1(8) 2_766 .
O3 O2 O1 135.1(12) 2_766 2_766
N5 O2 O1 66.1(7) . 2_766

loop_
_geom_bond_atom_site_label_1
_geom_bond_atom_site_label_2
_geom_bond_distance
_geom_bond_site_symmetry_2
Ag1 N1 2.186(5) 2_846
Ag1 N1 2.186(5) .
C1 C3 1.312(5) .
C1 N1 1.371(4) .
C1 H1 0.9300 .
C2 N1 1.342(4) .
C2 N2 1.347(5) .
C2 H2 0.9300 .
C3 N2 1.371(4) .
C3 H3 0.9300 .
C4 C7 1.369(5) .
C4 C5 1.477(5) .
C4 C13 1.523(5) .
C5 C8 1.338(6) .
C5 H5 0.9300 .
C6 C15 1.382(5) .
C6 C7 1.456(5) .
C6 C9 1.505(6) .
C7 H7 0.9300 .
C8 C11 1.485(5) .
C8 H8 0.9300 .
C9 C14 1.569(6) .
C9 H9A 0.9700 .
C9 H9B 0.9700 .
C10 C12 1.381(5) .
C10 C16 1.401(5) .
C10 N2 1.445(4) .
C11 C18 1.398(5) .
C11 C19 1.399(6) .
C12 C18 1.402(5) .
C12 H12 0.9300 .
C13 C14 1.542(5) .
C13 H13A 0.9700 .
C13 H13B 0.9700 .
C14 C21 1.539(6) .
C14 C20 1.557(6) .
C15 C22 1.452(5) .
C15 C17 1.462(6) .
C16 C19 1.400(5) .
C16 H16 0.9300 .
C17 N3 1.146(5) .
C18 H18 0.9300 .
C19 H19 0.9300 .
C20 H20A 0.9600 .
C20 H20B 0.9600 .
C20 H20C 0.9600 .
C21 H21A 0.9600 .
C21 H21B 0.9600 .
C21 H21C 0.9600 .
C22 N4 1.143(5) .
C34 C33 1.339(17) .
C34 C35 1.350(15) .
C34 H34 0.9300 .
C33 C35 1.397(16) 2_655
C33 H33 0.9300 .
C35 C33 1.397(16) 2_655
C35 H35 0.9300 .
N5 O2 1.143(7) .
N5 O2 1.143(7) 2_766
N5 O3 1.212(8) 2_766
N5 O3 1.212(8) .
N5 O1 1.394(7) 2_766
N5 O1 1.394(7) .
O3 O2 0.949(12) 2_766
O3 O1 1.463(15) 2_766
O1 O2 1.386(15) 2_766
O1 O3 1.463(15) 2_766
O2 O3 0.949(12) 2_766
O2 O1 1.386(15) 2_766

loop_
_geom_torsion_atom_site_label_1
_geom_torsion_atom_site_label_2
_geom_torsion_atom_site_label_3
_geom_torsion_atom_site_label_4
_geom_torsion
_geom_torsion_site_symmetry_1
_geom_torsion_site_symmetry_4
N1 C1 C3 N2 -0.7(4) . .
C7 C4 C5 C8 -178.4(3) . .
C13 C4 C5 C8 0.5(5) . .
C5 C4 C7 C6 -179.3(3) . .
C13 C4 C7 C6 1.8(5) . .
C15 C6 C7 C4 169.9(3) . .
C9 C6 C7 C4 -11.2(4) . .
C4 C5 C8 C11 179.7(3) . .
C15 C6 C9 C14 -142.0(3) . .
C7 C6 C9 C14 39.1(4) . .
C5 C8 C11 C18 -163.7(3) . .
C5 C8 C11 C19 15.4(5) . .
C16 C10 C12 C18 -1.2(5) . .
N2 C10 C12 C18 178.6(3) . .
C7 C4 C13 C14 -21.4(4) . .
C5 C4 C13 C14 159.7(3) . .
C4 C13 C14 C21 167.0(3) . .
C4 C13 C14 C20 -71.2(4) . .
C4 C13 C14 C9 47.0(4) . .
C6 C9 C14 C21 -175.7(3) . .
C6 C9 C14 C13 -56.4(4) . .
C6 C9 C14 C20 63.4(4) . .
C7 C6 C15 C22 179.5(3) . .
C9 C6 C15 C22 0.7(5) . .
C7 C6 C15 C17 -0.4(4) . .
C9 C6 C15 C17 -179.3(3) . .
C12 C10 C16 C19 0.8(5) . .
N2 C10 C16 C19 -179.0(3) . .
C6 C15 C17 N3 46(22) . .
C22 C15 C17 N3 -134(22) . .
C19 C11 C18 C12 0.1(5) . .
C8 C11 C18 C12 179.3(3) . .
C10 C12 C18 C11 0.8(6) . .
C18 C11 C19 C16 -0.5(5) . .
C8 C11 C19 C16 -179.7(3) . .
C10 C16 C19 C11 0.1(6) . .
C6 C15 C22 N4 44(85) . .
C17 C15 C22 N4 -136(100) . .
N2 C2 N1 C1 -0.1(3) . .
N2 C2 N1 Ag1 179.99(18) . .
C3 C1 N1 C2 0.6(4) . .
C3 C1 N1 Ag1 -179.6(2) . .
N1 Ag1 N1 C2 -97(100) 2_846 .
N1 Ag1 N1 C1 83(100) 2_846 .
N1 C2 N2 C3 -0.3(3) . .
N1 C2 N2 C10 -179.0(3) . .
C1 C3 N2 C2 0.6(3) . .
C1 C3 N2 C10 179.4(3) . .
C12 C10 N2 C2 -9.2(5) . .
C16 C10 N2 C2 170.7(3) . .
C12 C10 N2 C3 172.3(3) . .
C16 C10 N2 C3 -7.9(4) . .
C35 C34 C33 C35 -1.9(18) . 2_655
C33 C34 C35 C33 1.9(18) . 2_655
O2 N5 O3 O2 180.000(3) . 2_766
O3 N5 O3 O2 -79(100) 2_766 2_766
O1 N5 O3 O2 169.8(10) 2_766 2_766
O1 N5 O3 O2 -10.2(10) . 2_766
O2 N5 O3 O1 10.2(10) . 2_766
O2 N5 O3 O1 -169.8(10) 2_766 2_766
O3 N5 O3 O1 111(100) 2_766 2_766
O1 N5 O3 O1 180.000(3) . 2_766
O2 N5 O1 O2 180.000(2) . 2_766
O3 N5 O1 O2 -171.8(8) 2_766 2_766
O3 N5 O1 O2 8.2(8) . 2_766
O1 N5 O1 O2 -2(100) 2_766 2_766
O2 N5 O1 O3 -8.2(8) . 2_766
O2 N5 O1 O3 171.8(8) 2_766 2_766
O3 N5 O1 O3 180.000(3) . 2_766
O1 N5 O1 O3 170(100) 2_766 2_766
O2 N5 O2 O3 -42(100) 2_766 2_766
O3 N5 O2 O3 180.000(4) . 2_766
O1 N5 O2 O3 -169.6(11) 2_766 2_766
O1 N5 O2 O3 10.4(11) . 2_766
O2 N5 O2 O1 127(100) 2_766 2_766
O3 N5 O2 O1 169.6(11) 2_766 2_766
O3 N5 O2 O1 -10.4(11) . 2_766
O1 N5 O2 O1 180.000(2) . 2_766
